data_4022997
loop_
_publ_author_name
'Sylvie Pailloux'
'Iris Binyamin'
'Lorraine M. Deck'
'Brian M. Rapko'
'Benjamin P. Hay'
'Eileen N. Duesler'
'Robert T. Paine'

_publ_section_title
;
 Oxidation Reactivity Channels for 2-(Pyridin-2-yl)-N,N-diphenylacetamides
;
_journal_name_full 'Journal of Organic Chemistry'
_journal_page_first 9195
_journal_page_last 9202
_journal_paper_doi 10.1021/jo701408y
_journal_volume 72
_journal_year 2007
_chemical_formula_moiety 'C20 H16 N2 O2'
_chemical_formula_sum 'C20 H16 N2 O2'
_chemical_formula_weight 316.35
_chemical_name_systematic
;
 ?
;
_space_group_IT_number 19
_symmetry_cell_setting orthorhombic
_symmetry_space_group_name_Hall 'P 2ac 2ab'
_symmetry_space_group_name_H-M 'P 21 21 21'
_atom_sites_solution_hydrogens geom
_atom_sites_solution_primary direct
_atom_sites_solution_secondary difmap
_audit_creation_method SHELXL-97
_cell_angle_alpha 90.00
_cell_angle_beta 90.00
_cell_angle_gamma 90.00
_cell_formula_units_Z 4
_cell_length_a 9.6324(2)
_cell_length_b 12.4812(3)
_cell_length_c 14.0456(3)
_cell_measurement_reflns_used 7040
_cell_measurement_temperature 233(2)
_cell_measurement_theta_max 30.71
_cell_measurement_theta_min 2.67
_cell_volume 1688.62(6)
_computing_cell_refinement 'Bruker SMART'
_computing_data_collection 'Bruker SMART'
_computing_data_reduction 'Bruker SAINT'
_computing_molecular_graphics 'Bruker SHELXTL'
_computing_publication_material 'Bruker SHELXTL'
_computing_structure_refinement 'SHELXL-97 (Sheldrick, 1997)'
_computing_structure_solution 'SHELXS-97 (Sheldrick, 1990)'
_diffrn_ambient_temperature 233(2)
_diffrn_measured_fraction_theta_full 0.999
_diffrn_measured_fraction_theta_max 0.999
_diffrn_measurement_device_type 'CCD area detector'
_diffrn_measurement_method 'phi and omega scans'
_diffrn_radiation_monochromator graphite
_diffrn_radiation_source 'fine-focus sealed tube'
_diffrn_radiation_type MoK\a
_diffrn_radiation_wavelength 0.71073
_diffrn_reflns_av_R_equivalents 0.0204
_diffrn_reflns_av_sigmaI/netI 0.0155
_diffrn_reflns_limit_h_max 14
_diffrn_reflns_limit_h_min -10
_diffrn_reflns_limit_k_max 19
_diffrn_reflns_limit_k_min -18
_diffrn_reflns_limit_l_max 21
_diffrn_reflns_limit_l_min -21
_diffrn_reflns_number 29190
_diffrn_reflns_theta_full 32.76
_diffrn_reflns_theta_max 32.76
_diffrn_reflns_theta_min 2.56
_diffrn_standards_decay_% 0.0
_exptl_absorpt_coefficient_mu 0.082
_exptl_absorpt_correction_T_max 0.992
_exptl_absorpt_correction_T_min 0.960
_exptl_absorpt_correction_type multi-scan
_exptl_absorpt_process_details SADABS
_exptl_crystal_colour brown
_exptl_crystal_density_diffrn 1.244
_exptl_crystal_density_method 'not measured'
_exptl_crystal_description plate
_exptl_crystal_F_000 664
_exptl_crystal_size_max 0.26
_exptl_crystal_size_mid 0.20
_exptl_crystal_size_min 0.10
_refine_diff_density_max 0.277
_refine_diff_density_min -0.158
_refine_diff_density_rms 0.036
_refine_ls_abs_structure_details 'Flack H D (1983), Acta Cryst. A39, 876-881'
_refine_ls_extinction_method none
_refine_ls_goodness_of_fit_ref 1.062
_refine_ls_hydrogen_treatment noref
_refine_ls_matrix_type full
_refine_ls_number_parameters 218
_refine_ls_number_reflns 3486
_refine_ls_number_restraints 0
_refine_ls_restrained_S_all 1.062
_refine_ls_R_factor_all 0.0513
_refine_ls_R_factor_gt 0.0392
_refine_ls_shift/su_max 0.000
_refine_ls_shift/su_mean 0.000
_refine_ls_structure_factor_coef Fsqd
_refine_ls_weighting_details 'calc w=1/[\s^2^(Fo^2^)+(0.0616P)^2^+0.1412P] where P=(Fo^2^+2Fc^2^)/3'
_refine_ls_weighting_scheme calc
_refine_ls_wR_factor_gt 0.1031
_refine_ls_wR_factor_ref 0.1131
_reflns_number_gt 2918
_reflns_number_total 3486
_reflns_threshold_expression >2sigma(I)
_cod_data_source_file jo701408y-File006.cif
_cod_data_source_block rtp05n
_cod_depositor_comments
;
The following automatic conversions were performed:
'_symmetry_cell_setting' value 'Orthorhombic' changed to 'orthorhombic'
according to '/home/saulius/struct/CIF-dictionaries/cif_core.dic'
dictionary named 'cif_core.dic' version 2.4.1 from 2010-06-29.

Automatic conversion script
Id: cif_fix_enum 1527 2010-12-29 10:47:43Z saulius 
;
_cod_database_code 4022997

loop_
_symmetry_equiv_pos_as_xyz
'x, y, z'
'-x+1/2, -y, z+1/2'
'-x, y+1/2, -z+1/2'
'x+1/2, -y+1/2, -z'

loop_
_atom_site_label
_atom_site_type_symbol
_atom_site_fract_x
_atom_site_fract_y
_atom_site_fract_z
_atom_site_U_iso_or_equiv
_atom_site_adp_type
_atom_site_occupancy
_atom_site_symmetry_multiplicity
_atom_site_calc_flag
_atom_site_refinement_flags
O1 O 0.28207(15) 0.38300(10) -0.16659(8) 0.0486(3) Uani 1 1 d .
O2 O 0.51085(12) 0.52013(9) -0.09346(7) 0.0389(2) Uani 1 1 d .
N1 N 0.19026(14) 0.58789(10) -0.00801(8) 0.0357(3) Uani 1 1 d .
N2 N 0.43258(12) 0.43684(9) 0.04105(8) 0.0292(2) Uani 1 1 d .
C1 C 0.0851(2) 0.64632(14) 0.02574(12) 0.0437(4) Uani 1 1 d .
C2 C -0.0502(2) 0.6304(2) -0.00615(15) 0.0615(5) Uani 1 1 d .
H2 H -0.1226 0.6728 0.0181 0.080 Uiso 1 1 calc R
C3 C -0.0783(2) 0.5532(2) -0.07263(19) 0.0712(7) Uani 1 1 d .
H3 H -0.1695 0.5423 -0.0943 0.093 Uiso 1 1 calc R
C4 C 0.0303(2) 0.49104(19) -0.10769(14) 0.0552(5) Uani 1 1 d .
H4 H 0.0149 0.4372 -0.1533 0.072 Uiso 1 1 calc R
C5 C 0.16178(16) 0.51183(13) -0.07263(10) 0.0356(3) Uani 1 1 d .
C6 C 0.28342(16) 0.44697(11) -0.10201(9) 0.0334(3) Uani 1 1 d .
C7 C 0.42020(15) 0.47220(10) -0.05028(9) 0.0293(2) Uani 1 1 d .
C8 C 0.32373(14) 0.37543(10) 0.08439(9) 0.0287(2) Uani 1 1 d .
C9 C 0.29340(17) 0.27381(12) 0.05074(10) 0.0368(3) Uani 1 1 d .
H9 H 0.3466 0.2433 0.0016 0.048 Uiso 1 1 calc R
C10 C 0.1835(2) 0.21766(13) 0.09051(12) 0.0443(4) Uani 1 1 d .
H10 H 0.1618 0.1488 0.0679 0.058 Uiso 1 1 calc R
C11 C 0.10590(19) 0.26199(15) 0.16283(12) 0.0456(4) Uani 1 1 d .
H11 H 0.0299 0.2243 0.1881 0.059 Uiso 1 1 calc R
C12 C 0.13987(18) 0.36232(14) 0.19830(11) 0.0432(3) Uani 1 1 d .
H12 H 0.0886 0.3916 0.2489 0.056 Uiso 1 1 calc R
C13 C 0.24892(17) 0.41932(12) 0.15941(10) 0.0359(3) Uani 1 1 d .
H13 H 0.2723 0.4872 0.1835 0.047 Uiso 1 1 calc R
C14 C 0.54885(15) 0.46803(11) 0.09864(9) 0.0315(3) Uani 1 1 d .
C15 C 0.57458(19) 0.57565(13) 0.11560(12) 0.0424(3) Uani 1 1 d .
H15 H 0.5172 0.6287 0.0889 0.055 Uiso 1 1 calc R
C16 C 0.6870(2) 0.60378(17) 0.17288(14) 0.0558(5) Uani 1 1 d .
H16 H 0.7053 0.6764 0.1853 0.073 Uiso 1 1 calc R
C17 C 0.7710(2) 0.52627(19) 0.21136(14) 0.0588(5) Uani 1 1 d .
H17 H 0.8474 0.5461 0.2491 0.076 Uiso 1 1 calc R
C18 C 0.7438(2) 0.41975(18) 0.19493(13) 0.0541(5) Uani 1 1 d .
H18 H 0.8012 0.3669 0.2219 0.070 Uiso 1 1 calc R
C19 C 0.63180(18) 0.38991(14) 0.13870(11) 0.0419(3) Uani 1 1 d .
H19 H 0.6126 0.3171 0.1280 0.054 Uiso 1 1 calc R
C20 C 0.1197(3) 0.72643(16) 0.10210(15) 0.0608(5) Uani 1 1 d .
H20A H 0.0927 0.6980 0.1637 0.091 Uiso 1 1 calc R
H20B H 0.0699 0.7926 0.0901 0.091 Uiso 1 1 calc R
H20C H 0.2188 0.7403 0.1018 0.091 Uiso 1 1 calc R

loop_
_atom_site_aniso_label
_atom_site_aniso_U_11
_atom_site_aniso_U_22
_atom_site_aniso_U_33
_atom_site_aniso_U_23
_atom_site_aniso_U_13
_atom_site_aniso_U_12
O1 0.0585(8) 0.0502(6) 0.0371(5) -0.0137(5) -0.0096(5) 0.0101(6)
O2 0.0411(6) 0.0409(5) 0.0346(5) 0.0035(4) 0.0053(4) -0.0011(5)
N1 0.0391(6) 0.0358(6) 0.0322(5) 0.0014(4) 0.0002(5) 0.0081(5)
N2 0.0275(5) 0.0332(5) 0.0268(5) 0.0012(4) -0.0012(4) -0.0016(4)
C1 0.0513(9) 0.0429(7) 0.0370(7) 0.0062(6) 0.0065(7) 0.0171(7)
C2 0.0466(10) 0.0829(14) 0.0550(10) 0.0029(10) 0.0057(9) 0.0269(11)
C3 0.0357(9) 0.1063(18) 0.0715(13) -0.0037(14) -0.0100(9) 0.0129(11)
C4 0.0424(9) 0.0726(12) 0.0506(9) -0.0102(9) -0.0134(8) 0.0048(9)
C5 0.0350(7) 0.0416(7) 0.0301(6) 0.0008(5) -0.0038(5) 0.0048(6)
C6 0.0378(7) 0.0360(6) 0.0264(5) -0.0004(5) -0.0036(5) 0.0028(6)
C7 0.0324(6) 0.0281(5) 0.0272(5) -0.0019(4) 0.0009(5) 0.0047(5)
C8 0.0266(6) 0.0333(6) 0.0262(5) 0.0020(4) -0.0018(5) -0.0007(5)
C9 0.0406(8) 0.0372(6) 0.0326(6) -0.0039(5) 0.0014(6) -0.0033(6)
C10 0.0489(9) 0.0418(7) 0.0423(7) -0.0024(6) -0.0033(7) -0.0156(7)
C11 0.0366(8) 0.0582(9) 0.0419(8) 0.0077(7) 0.0020(6) -0.0121(7)
C12 0.0386(8) 0.0548(9) 0.0363(7) 0.0009(7) 0.0076(6) 0.0003(7)
C13 0.0383(7) 0.0375(6) 0.0318(6) -0.0025(5) 0.0029(6) -0.0001(6)
C14 0.0280(6) 0.0387(6) 0.0278(5) -0.0007(5) -0.0013(5) -0.0013(5)
C15 0.0448(9) 0.0405(7) 0.0418(7) -0.0008(6) -0.0053(7) -0.0064(7)
C16 0.0551(11) 0.0597(10) 0.0525(10) -0.0060(8) -0.0091(9) -0.0213(9)
C17 0.0423(9) 0.0875(14) 0.0466(9) -0.0025(10) -0.0133(8) -0.0129(10)
C18 0.0388(9) 0.0766(12) 0.0467(8) 0.0056(9) -0.0111(8) 0.0080(9)
C19 0.0393(8) 0.0469(8) 0.0396(7) 0.0009(6) -0.0059(7) 0.0055(7)
C20 0.0791(14) 0.0490(9) 0.0541(10) -0.0100(8) 0.0109(11) 0.0187(10)

loop_
_atom_type_symbol
_atom_type_description
_atom_type_scat_dispersion_real
_atom_type_scat_dispersion_imag
_atom_type_scat_source
C C 0.0033 0.0000 'International Tables Vol C Tables 4.2.6.8 and 6.1.1.4'
H H 0.0000 0.0000 'International Tables Vol C Tables 4.2.6.8 and 6.1.1.4'
N N 0.0061 0.0000 'International Tables Vol C Tables 4.2.6.8 and 6.1.1.4'
O O 0.0106 0.0000 'International Tables Vol C Tables 4.2.6.8 and 6.1.1.4'

loop_
_geom_angle_atom_site_label_1
_geom_angle_atom_site_label_2
_geom_angle_atom_site_label_3
_geom_angle
C1 N1 C5 118.14(14)
C7 N2 C8 120.59(12)
C7 N2 C14 120.75(12)
C8 N2 C14 118.43(11)
N1 C1 C2 121.18(17)
N1 C1 C20 116.66(17)
C2 C1 C20 122.11(17)
C3 C2 C1 120.34(19)
C3 C2 H2 119.8
C1 C2 H2 119.8
C2 C3 C4 119.0(2)
C2 C3 H3 120.5
C4 C3 H3 120.5
C5 C4 C3 117.21(19)
C5 C4 H4 121.4
C3 C4 H4 121.4
N1 C5 C4 124.10(15)
N1 C5 C6 114.39(13)
C4 C5 C6 121.47(15)
O1 C6 C5 124.13(14)
O1 C6 C7 119.96(14)
C5 C6 C7 115.71(11)
O2 C7 N2 124.37(13)
O2 C7 C6 118.61(12)
N2 C7 C6 117.00(12)
C9 C8 C13 120.71(13)
C9 C8 N2 119.92(12)
C13 C8 N2 119.37(12)
C8 C9 C10 119.10(14)
C8 C9 H9 120.5
C10 C9 H9 120.5
C11 C10 C9 120.55(14)
C11 C10 H10 119.7
C9 C10 H10 119.7
C10 C11 C12 119.98(15)
C10 C11 H11 120.0
C12 C11 H11 120.0
C13 C12 C11 120.16(15)
C13 C12 H12 119.9
C11 C12 H12 119.9
C12 C13 C8 119.43(14)
C12 C13 H13 120.3
C8 C13 H13 120.3
C19 C14 C15 120.72(14)
C19 C14 N2 119.32(13)
C15 C14 N2 119.94(13)
C14 C15 C16 118.82(16)
C14 C15 H15 120.6
C16 C15 H15 120.6
C17 C16 C15 120.53(17)
C17 C16 H16 119.7
C15 C16 H16 119.7
C16 C17 C18 120.21(17)
C16 C17 H17 119.9
C18 C17 H17 119.9
C17 C18 C19 120.22(18)
C17 C18 H18 119.9
C19 C18 H18 119.9
C14 C19 C18 119.49(16)
C14 C19 H19 120.3
C18 C19 H19 120.3
C1 C20 H20A 109.5
C1 C20 H20B 109.5
H20A C20 H20B 109.5
C1 C20 H20C 109.5
H20A C20 H20C 109.5
H20B C20 H20C 109.5

loop_
_geom_bond_atom_site_label_1
_geom_bond_atom_site_label_2
_geom_bond_distance
O1 C6 1.2084(16)
O2 C7 1.2199(17)
N1 C1 1.335(2)
N1 C5 1.3418(19)
N2 C7 1.3618(16)
N2 C8 1.4344(17)
N2 C14 1.4353(17)
C1 C2 1.393(3)
C1 C20 1.504(3)
C2 C3 1.369(4)
C2 H2 0.9400
C3 C4 1.392(3)
C3 H3 0.9400
C4 C5 1.383(2)
C4 H4 0.9400
C5 C6 1.483(2)
C6 C7 1.537(2)
C8 C9 1.3847(19)
C8 C13 1.3891(19)
C9 C10 1.387(2)
C9 H9 0.9400
C10 C11 1.377(3)
C10 H10 0.9400
C11 C12 1.387(3)
C11 H11 0.9400
C12 C13 1.381(2)
C12 H12 0.9400
C13 H13 0.9400
C14 C19 1.380(2)
C14 C15 1.386(2)
C15 C16 1.394(3)
C15 H15 0.9400
C16 C17 1.372(3)
C16 H16 0.9400
C17 C18 1.375(3)
C17 H17 0.9400
C18 C19 1.388(2)
C18 H18 0.9400
C19 H19 0.9400
C20 H20A 0.9700
C20 H20B 0.9700
C20 H20C 0.9700

loop_
_geom_torsion_atom_site_label_1
_geom_torsion_atom_site_label_2
_geom_torsion_atom_site_label_3
_geom_torsion_atom_site_label_4
_geom_torsion
C5 N1 C1 C2 -1.1(2)
C5 N1 C1 C20 176.59(15)
N1 C1 C2 C3 0.6(3)
C20 C1 C2 C3 -177.0(2)
C1 C2 C3 C4 0.1(4)
C2 C3 C4 C5 -0.2(4)
C1 N1 C5 C4 1.0(2)
C1 N1 C5 C6 -176.72(13)
C3 C4 C5 N1 -0.4(3)
C3 C4 C5 C6 177.19(19)
N1 C5 C6 O1 -171.55(14)
C4 C5 C6 O1 10.7(3)
N1 C5 C6 C7 3.36(19)
C4 C5 C6 C7 -174.42(16)
C8 N2 C7 O2 -176.21(13)
C14 N2 C7 O2 9.3(2)
C8 N2 C7 C6 2.30(17)
C14 N2 C7 C6 -172.17(12)
O1 C6 C7 O2 68.35(18)
C5 C6 C7 O2 -106.78(15)
O1 C6 C7 N2 -110.25(15)
C5 C6 C7 N2 74.62(16)
C7 N2 C8 C9 66.54(17)
C14 N2 C8 C9 -118.87(14)
C7 N2 C8 C13 -112.88(14)
C14 N2 C8 C13 61.71(17)
C13 C8 C9 C10 2.5(2)
N2 C8 C9 C10 -176.94(14)
C8 C9 C10 C11 -0.3(2)
C9 C10 C11 C12 -1.8(3)
C10 C11 C12 C13 1.9(3)
C11 C12 C13 C8 0.2(2)
C9 C8 C13 C12 -2.4(2)
N2 C8 C13 C12 177.00(14)
C7 N2 C14 C19 -123.46(15)
C8 N2 C14 C19 61.96(17)
C7 N2 C14 C15 58.27(18)
C8 N2 C14 C15 -116.32(15)
C19 C14 C15 C16 0.8(2)
N2 C14 C15 C16 179.09(15)
C14 C15 C16 C17 0.3(3)
C15 C16 C17 C18 -1.0(3)
C16 C17 C18 C19 0.5(3)
C15 C14 C19 C18 -1.3(2)
N2 C14 C19 C18 -179.59(15)
C17 C18 C19 C14 0.7(3)

loop_
_cod_related_entry_id
_cod_related_entry_database
_cod_related_entry_code
1 ChemSpider 21121493
